data_2200968
loop_
_publ_author_name
'Guido J. Rei\&s'

_publ_section_title
;
 The pseudosymmetric structure of bis(diisopropylammonium)
 hexachloroiridate(IV) and its relationship to potassium
 hexachloroiridate(III)
;
_journal_issue 2
_journal_name_full 'Acta Crystallographica Section E'
_journal_page_first m47
_journal_page_last m50
_journal_paper_doi 10.1107/S1600536802000417
_journal_volume 58
_journal_year 2002
_chemical_formula_iupac '(C6 H16 N)2 [Ir Cl6]'
_chemical_formula_moiety '2C6 H16 N 1+, Cl6 Ir 2-'
_chemical_formula_sum 'C12 H32 Cl6 Ir N2'
_chemical_formula_weight 609.30
_chemical_name_systematic
;
bis(diisopropylammonium) hexachloroiridate(IV)
;
_space_group_IT_number 14
_symmetry_cell_setting monoclinic
_symmetry_space_group_name_Hall '-P 2ybc'
_symmetry_space_group_name_H-M 'P 1 21/c 1'
_atom_sites_solution_hydrogens geom
_atom_sites_solution_primary direct
_atom_sites_solution_secondary difmap
_audit_creation_method SHELXL-97
_cell_angle_alpha 90.00
_cell_angle_beta 100.196(9)
_cell_angle_gamma 90.00
_cell_formula_units_Z 4
_cell_length_a 16.0939(14)
_cell_length_b 10.3961(12)
_cell_length_c 13.6382(13)
_cell_measurement_reflns_used 693
_cell_measurement_temperature 293(2)
_cell_measurement_theta_max 20
_cell_measurement_theta_min 5
_cell_volume 2245.8(4)
_computing_cell_refinement 'CrysAlis RED (Kuma, 2000)'
_computing_data_collection 'CrysAlis (Kuma, 2000)'
_computing_data_reduction 'CrysAlis RED'
_computing_molecular_graphics 'DIAMOND (Brandenburg, 1998)'
_computing_publication_material SHELXL97
_computing_structure_refinement 'SHELXL97 (Sheldrick, 1997)'
_computing_structure_solution 'SHELXS97 (Sheldrick, 1997)'
_diffrn_ambient_temperature 293(2)
_diffrn_measured_fraction_theta_full .99
_diffrn_measured_fraction_theta_max .99
_diffrn_measurement_device_type 'Stoe CCD'
_diffrn_measurement_method \w
_diffrn_radiation_monochromator graphite
_diffrn_radiation_source 'fine-focus sealed tube'
_diffrn_radiation_type MoK\a
_diffrn_radiation_wavelength .71073
_diffrn_reflns_av_R_equivalents .073
_diffrn_reflns_av_sigmaI/netI .033
_diffrn_reflns_limit_h_max 19
_diffrn_reflns_limit_h_min -19
_diffrn_reflns_limit_k_max 12
_diffrn_reflns_limit_k_min -12
_diffrn_reflns_limit_l_max 16
_diffrn_reflns_limit_l_min -16
_diffrn_reflns_number 25279
_diffrn_reflns_theta_full 25.0
_diffrn_reflns_theta_max 25.0
_diffrn_reflns_theta_min 4.1
_diffrn_standards_decay_% 0
_diffrn_standards_number 0
_exptl_absorpt_coefficient_mu 6.655
_exptl_absorpt_correction_T_max .7116
_exptl_absorpt_correction_T_min .2940
_exptl_absorpt_correction_type numerical
_exptl_absorpt_process_details '(XRED; Stoe & Cie, 1999)'
_exptl_crystal_colour 'dark red'
_exptl_crystal_density_diffrn 1.802
_exptl_crystal_density_method 'not measured'
_exptl_crystal_description plate
_exptl_crystal_F_000 1188
_exptl_crystal_size_max .20
_exptl_crystal_size_mid .10
_exptl_crystal_size_min .05
_refine_diff_density_max .89
_refine_diff_density_min -.83
_refine_ls_extinction_method none
_refine_ls_goodness_of_fit_ref 1.03
_refine_ls_hydrogen_treatment constr
_refine_ls_matrix_type full
_refine_ls_number_parameters 205
_refine_ls_number_reflns 3932
_refine_ls_number_restraints 0
_refine_ls_restrained_S_all 1.03
_refine_ls_R_factor_all .046
_refine_ls_R_factor_gt .034
_refine_ls_shift/su_max .001
_refine_ls_shift/su_mean .000
_refine_ls_structure_factor_coef Fsqd
_refine_ls_weighting_details 'calc w = 1/[\s^2^(Fo^2^)+(0.04P)^2^+4P] where P = (Fo^2^+2Fc^2^)/3'
_refine_ls_weighting_scheme calc
_refine_ls_wR_factor_gt .083
_refine_ls_wR_factor_ref .094
_reflns_number_gt 2977
_reflns_number_total 3932
_reflns_threshold_expression I>2\s(I)
_cod_data_source_file tk6045.cif
_cod_data_source_block I
_cod_original_sg_symbol_H-M 'P 21/c'
_cod_database_code 2200968
_cod_database_fobs_code 2200968

loop_
_symmetry_equiv_pos_as_xyz
'x, y, z'
'-x, y+1/2, -z+1/2'
'-x, -y, -z'
'x, -y-1/2, z-1/2'

loop_
_atom_site_label
_atom_site_fract_x
_atom_site_fract_y
_atom_site_fract_z
_atom_site_U_iso_or_equiv
_atom_site_adp_type
_atom_site_calc_flag
_atom_site_refinement_flags
_atom_site_occupancy
_atom_site_disorder_assembly
_atom_site_disorder_group
_atom_site_type_symbol
Ir1 .0000 .0000 .0000 .04074(11) Uani d S 1 . . Ir
Cl1 .06553(10) .16306(14) .10171(12) .0679(4) Uani d . 1 . . Cl
Cl2 -.12510(9) .04463(15) .05546(13) .0694(4) Uani d . 1 . . Cl
Cl3 .03607(11) -.14831(15) .12684(12) .0719(4) Uani d . 1 . . Cl
Ir2 .5000 .0000 .5000 .03860(11) Uani d S 1 . . Ir
Cl4 .45159(9) .15270(14) .37918(11) .0617(4) Uani d . 1 . . Cl
Cl5 .36823(8) -.09812(13) .47392(10) .0569(3) Uani d . 1 . . Cl
Cl6 .53933(9) -.13088(15) .37709(11) .0649(4) Uani d . 1 . . Cl
N1 .1171(3) .1428(4) .3486(4) .0573(11) Uani d . 1 . . N
H1 .0886 .2130 .3627 .073(19) Uiso calc R 1 . . H
H2 .1038 .1302 .2824 .055(16) Uiso calc R 1 . . H
C11 .0840(4) .0300(6) .3986(5) .0618(16) Uani d . 1 . . C
H11 .0891 .0504 .4696 .074 Uiso calc R 1 . . H
C12 -.0091(4) .0153(6) .3562(6) .077(2) Uani d . 1 . . C
H12A -.0164 .0045 .2852 .116 Uiso calc R 1 . . H
H12B -.0389 .0907 .3712 .116 Uiso calc R 1 . . H
H12C -.0309 -.0587 .3852 .116 Uiso calc R 1 . . H
C13 .1332(4) -.0902(6) .3899(5) .0766(18) Uani d . 1 . . C
H13A .1328 -.1087 .3209 .115 Uiso calc R 1 . . H
H13B .1080 -.1604 .4198 .115 Uiso calc R 1 . . H
H13C .1903 -.0786 .4236 .115 Uiso calc R 1 . . H
C21 .2101(3) .1741(5) .3727(4) .0565(13) Uani d . 1 . . C
H21 .2416 .0980 .3579 .068 Uiso calc R 1 . . H
C22 .2275(4) .2814(6) .3043(5) .0725(17) Uani d . 1 . . C
H22A .1994 .3583 .3196 .109 Uiso calc R 1 . . H
H22B .2070 .2573 .2363 .109 Uiso calc R 1 . . H
H22C .2872 .2967 .3133 .109 Uiso calc R 1 . . H
C23 .2366(4) .2051(7) .4810(4) .0753(18) Uani d . 1 . . C
H23A .2081 .2815 .4967 .113 Uiso calc R 1 . . H
H23B .2965 .2189 .4954 .113 Uiso calc R 1 . . H
H23C .2221 .1348 .5204 .113 Uiso calc R 1 . . H
N2 .3739(3) -.2199(4) .1947(3) .0536(11) Uani d . 1 . . N
H3 .4147 -.1883 .2423 .066(17) Uiso calc R 1 . . H
H4 .3987 -.2766 .1591 .072(18) Uiso calc R 1 . . H
C31 .3131(4) -.2939(6) .2459(4) .0594(14) Uani d . 1 . . C
H31 .2889 -.2342 .2888 .071 Uiso calc R 1 . . H
C32 .3627(4) -.3946(6) .3110(5) .0798(19) Uani d . 1 . . C
H32A .3856 -.4555 .2700 .120 Uiso calc R 1 . . H
H32B .3263 -.4383 .3487 .120 Uiso calc R 1 . . H
H32C .4080 -.3542 .3557 .120 Uiso calc R 1 . . H
C33 .2414(4) -.3510(7) .1712(5) .082(2) Uani d . 1 . . C
H33A .2639 -.4108 .1290 .122 Uiso calc R 1 . . H
H33B .2121 -.2835 .1313 .122 Uiso calc R 1 . . H
H33C .2029 -.3949 .2061 .122 Uiso calc R 1 . . H
C41 .3408(4) -.1097(6) .1259(4) .0597(15) Uani d . 1 . . C
H41 .3036 -.1451 .0674 .072 Uiso calc R 1 . . H
C42 .2905(5) -.0175(6) .1774(5) .0749(19) Uani d . 1 . . C
H42A .2420 -.0609 .1936 .112 Uiso calc R 1 . . H
H42B .2723 .0537 .1341 .112 Uiso calc R 1 . . H
H42C .3250 .0135 .2374 .112 Uiso calc R 1 . . H
C43 .4147(5) -.0459(7) .0920(6) .0806(19) Uani d . 1 . . C
H43A .3947 .0210 .0452 .121 Uiso calc R 1 . . H
H43B .4453 -.1085 .0607 .121 Uiso calc R 1 . . H
H43C .4512 -.0095 .1484 .121 Uiso calc R 1 . . H

loop_
_atom_site_aniso_label
_atom_site_aniso_U_11
_atom_site_aniso_U_22
_atom_site_aniso_U_33
_atom_site_aniso_U_12
_atom_site_aniso_U_13
_atom_site_aniso_U_23
Ir1 .03911(19) .03179(17) .04803(19) -.00652(10) -.00129(13) .00310(10)
Cl1 .0682(10) .0534(8) .0771(10) -.0201(7) -.0006(7) -.0157(7)
Cl2 .0547(9) .0601(8) .0943(11) -.0056(7) .0154(8) -.0026(8)
Cl3 .0744(10) .0597(9) .0754(10) -.0014(7) -.0036(8) .0276(7)
Ir2 .03071(18) .04358(19) .03962(18) -.00631(10) .00109(12) .00257(10)
Cl4 .0489(8) .0665(9) .0652(8) -.0060(6) -.0024(6) .0240(7)
Cl5 .0370(7) .0630(8) .0685(8) -.0126(6) .0031(6) .0038(6)
Cl6 .0526(8) .0771(10) .0643(8) -.0015(7) .0085(6) -.0142(7)
N1 .052(3) .055(3) .067(3) .008(2) .018(2) .005(2)
C11 .067(4) .057(3) .063(4) -.003(3) .016(3) .005(3)
C12 .059(4) .061(4) .120(6) -.003(3) .037(4) -.007(3)
C13 .071(4) .063(4) .091(5) .004(3) .001(4) .010(3)
C21 .043(3) .054(3) .072(4) .005(2) .011(3) -.006(3)
C22 .049(4) .065(4) .104(5) -.009(3) .014(3) -.003(4)
C23 .073(4) .080(4) .070(4) .018(3) .004(3) -.020(3)
N2 .043(2) .056(3) .059(3) .005(2) .001(2) -.009(2)
C31 .051(3) .067(4) .061(3) -.001(3) .014(3) -.008(3)
C32 .084(5) .064(4) .087(5) -.006(3) .006(4) .002(3)
C33 .057(4) .106(5) .079(4) -.022(4) .004(3) -.015(4)
C41 .057(4) .060(4) .057(3) .011(3) -.004(3) -.007(3)
C42 .079(5) .071(4) .071(4) .025(3) .002(4) -.010(3)
C43 .092(6) .072(4) .078(5) -.003(4) .016(4) .002(4)

loop_
_atom_type_symbol
_atom_type_description
_atom_type_scat_dispersion_real
_atom_type_scat_dispersion_imag
_atom_type_scat_source
Ir Ir -1.4442 7.9887 'International Tables Vol C Tables 4.2.6.8 and 6.1.1.4'
Cl Cl .1484 .1585 'International Tables Vol C Tables 4.2.6.8 and 6.1.1.4'
C C .0033 .0016 'International Tables Vol C Tables 4.2.6.8 and 6.1.1.4'
H H .0000 .0000 'International Tables Vol C Tables 4.2.6.8 and 6.1.1.4'
N N .0061 .0033 'International Tables Vol C Tables 4.2.6.8 and 6.1.1.4'

loop_
_geom_angle_atom_site_label_1
_geom_angle_atom_site_label_2
_geom_angle_atom_site_label_3
_geom_angle
_geom_angle_publ_flag
Cl1 Ir1 Cl2 89.30(6) y
Cl1 Ir1 Cl3 90.72(6) y
Cl2 Ir1 Cl3 90.40(6) y
Cl4 Ir2 Cl5 90.52(5) y
Cl4 Ir2 Cl6 89.34(6) y
Cl5 Ir2 Cl6 89.45(5) y
C11 N1 C21 119.2(5) y
C11 N1 H1 107.5 ?
C21 N1 H1 107.5 ?
C11 N1 H2 107.5 ?
C21 N1 H2 107.5 ?
H1 N1 H2 107.0 ?
C12 C11 N1 108.2(5) ?
C12 C11 C13 112.8(6) ?
N1 C11 C13 112.4(5) ?
C23 C21 N1 111.0(5) ?
C23 C21 C22 113.5(5) ?
N1 C21 C22 108.0(4) ?
C23 C21 H21 108.0 ?
N1 C21 H21 108.0 ?
C41 N2 C31 119.0(4) y
C41 N2 H3 107.6 ?
C31 N2 H3 107.6 ?
C41 N2 H4 107.6 ?
C31 N2 H4 107.6 ?
H3 N2 H4 107.0 ?
C32 C31 N2 107.8(5) ?
C32 C31 C33 112.6(5) ?
N2 C31 C33 111.5(5) ?
C42 C41 C43 112.5(6) ?
C42 C41 N2 110.6(5) ?
C43 C41 N2 108.2(5) ?

loop_
_geom_bond_atom_site_label_1
_geom_bond_atom_site_label_2
_geom_bond_site_symmetry_2
_geom_bond_distance
_geom_bond_publ_flag
Ir1 Cl3 . 2.3133(14) y
Ir1 Cl1 . 2.3221(13) y
Ir1 Cl2 . 2.3194(15) y
Ir2 Cl4 . 2.3212(13) y
Ir2 Cl5 . 2.3232(12) y
Ir2 Cl6 . 2.3319(14) y
N1 C11 . 1.501(7) y
N1 C21 . 1.510(7) y
N1 H1 . .9000 ?
N1 H2 . .9000 ?
C11 C12 . 1.514(10) ?
C11 C13 . 1.495(9) ?
C21 C23 . 1.499(8) ?
C21 C22 . 1.512(8) ?
N2 C41 . 1.517(7) y
N2 C31 . 1.510(7) y
N2 H3 . .9000 ?
N2 H4 . .9000 ?
C31 C32 . 1.508(8) ?
C31 C33 . 1.518(8) ?
C41 C42 . 1.507(8) ?
C41 C43 . 1.504(9) ?

loop_
_geom_hbond_atom_site_label_D
_geom_hbond_atom_site_label_H
_geom_hbond_atom_site_label_A
_geom_hbond_site_symmetry_A
_geom_hbond_distance_DH
_geom_hbond_distance_HA
_geom_hbond_distance_DA
_geom_hbond_angle_DHA
N1 H1 Cl3 2 .90 2.50 3.346(5) 158
N1 H2 Cl1 . .90 2.46 3.329(5) 164
N2 H3 Cl6 . .90 2.54 3.434(4) 172
N2 H4 Cl4 2_645 .90 2.66 3.414(5) 142
